data_7109262
loop_
_publ_author_name
'Maria J. Lopez-Gomez'
'David Martin'
'Guy Bertrand'

_publ_section_title
;
 Anti-Bredt N-heterocyclic carbene: an efficient ligand for the
 gold(I)-catalyzed hydroamination of terminal alkynes with parent
 hydrazine
;
_journal_name_full Chem.Commun.
_journal_page_first 4483
_journal_paper_doi 10.1039/c3cc41279b
_journal_volume 49
_journal_year 2013
_chemical_formula_moiety 'C19 H28 Au Cl N2'
_chemical_formula_sum 'C19 H28 Au Cl N2'
_chemical_formula_weight 516.85
_chemical_name_systematic
;
?
;
_space_group_IT_number 14
_symmetry_cell_setting monoclinic
_symmetry_space_group_name_Hall '-P 2yn'
_symmetry_space_group_name_H-M 'P 1 21/n 1'
_atom_sites_solution_hydrogens geom
_atom_sites_solution_primary direct
_atom_sites_solution_secondary difmap
_audit_creation_method SHELXL-97
_cell_angle_alpha 90.00
_cell_angle_beta 100.9140(10)
_cell_angle_gamma 90.00
_cell_formula_units_Z 4
_cell_length_a 9.8369(11)
_cell_length_b 17.341(2)
_cell_length_c 11.3162(13)
_cell_measurement_temperature 296(2)
_cell_volume 1895.4(4)
_computing_structure_refinement 'SHELXL-97 (Sheldrick, 2008)'
_computing_structure_solution 'SHELXS-97 (Sheldrick, 2008)'
_diffrn_ambient_temperature 296(2)
_diffrn_measured_fraction_theta_full 0.982
_diffrn_measured_fraction_theta_max 0.982
_diffrn_radiation_monochromator graphite
_diffrn_radiation_source 'fine-focus sealed tube'
_diffrn_radiation_type MoK\a
_diffrn_radiation_wavelength 0.71073
_diffrn_reflns_av_R_equivalents 0.0283
_diffrn_reflns_av_sigmaI/netI 0.0310
_diffrn_reflns_limit_h_max 12
_diffrn_reflns_limit_h_min -12
_diffrn_reflns_limit_k_max 20
_diffrn_reflns_limit_k_min -22
_diffrn_reflns_limit_l_max 11
_diffrn_reflns_limit_l_min -14
_diffrn_reflns_number 10885
_diffrn_reflns_theta_full 27.48
_diffrn_reflns_theta_max 27.48
_diffrn_reflns_theta_min 2.78
_exptl_absorpt_coefficient_mu 7.904
_exptl_absorpt_correction_T_max 0.7458
_exptl_absorpt_correction_T_min 0.4195
_exptl_absorpt_correction_type multi-scan
_exptl_absorpt_process_details sadabs
_exptl_crystal_colour colorless
_exptl_crystal_density_diffrn 1.811
_exptl_crystal_density_method 'not measured'
_exptl_crystal_description block
_exptl_crystal_F_000 1008
_exptl_crystal_size_max 0.50
_exptl_crystal_size_mid 0.33
_exptl_crystal_size_min 0.15
_refine_diff_density_max 1.536
_refine_diff_density_min -2.617
_refine_diff_density_rms 0.149
_refine_ls_extinction_method none
_refine_ls_goodness_of_fit_ref 0.789
_refine_ls_hydrogen_treatment constr
_refine_ls_matrix_type full
_refine_ls_number_parameters 212
_refine_ls_number_reflns 4262
_refine_ls_number_restraints 0
_refine_ls_restrained_S_all 0.789
_refine_ls_R_factor_all 0.0257
_refine_ls_R_factor_gt 0.0246
_refine_ls_shift/su_max 0.015
_refine_ls_shift/su_mean 0.002
_refine_ls_structure_factor_coef Fsqd
_refine_ls_weighting_details 'calc w=1/[\s^2^(Fo^2^)+(0.1000P)^2^+0.0000P] where P=(Fo^2^+2Fc^2^)/3'
_refine_ls_weighting_scheme calc
_refine_ls_wR_factor_gt 0.0863
_refine_ls_wR_factor_ref 0.0883
_reflns_number_gt 4078
_reflns_number_total 4262
_reflns_threshold_expression >2sigma(I)
_cod_data_source_file c3cc41279b.txt
_cod_data_source_block compound_1AuCl
_cod_original_sg_symbol_H-M 'P 21/n'
_cod_database_code 7109262

loop_
_symmetry_equiv_pos_as_xyz
'x, y, z'
'-x+1/2, y+1/2, -z+1/2'
'-x, -y, -z'
'x-1/2, -y-1/2, z-1/2'

loop_
_atom_site_label
_atom_site_type_symbol
_atom_site_fract_x
_atom_site_fract_y
_atom_site_fract_z
_atom_site_U_iso_or_equiv
_atom_site_adp_type
_atom_site_occupancy
_atom_site_symmetry_multiplicity
_atom_site_calc_flag
_atom_site_refinement_flags
Au1 Au 0.458987(10) 0.099757(6) 0.194166(9) 0.01342(8) Uani 1 1 d .
Cl1 Cl 0.24418(7) 0.14555(4) 0.21124(7) 0.01909(15) Uani 1 1 d .
N1 N 0.7550(2) 0.06455(12) 0.2597(2) 0.0126(4) Uani 1 1 d .
N2 N 0.6614(2) 0.03066(13) 0.0653(2) 0.0148(5) Uani 1 1 d .
C1 C 0.6429(3) 0.06129(14) 0.1733(2) 0.0127(5) Uani 1 1 d .
C2 C 0.8990(3) 0.06611(16) 0.2359(2) 0.0162(5) Uani 1 1 d .
H11 H 0.9534 0.0271 0.2851 0.019 Uiso 1 1 calc R
H10 H 0.9400 0.1159 0.2600 0.019 Uiso 1 1 calc R
C3 C 0.9065(3) 0.05193(17) 0.1051(2) 0.0164(5) Uani 1 1 d .
H1 H 0.9968 0.0292 0.1012 0.020 Uiso 1 1 calc R
C4 C 0.7942(3) -0.00803(16) 0.0631(3) 0.0180(6) Uani 1 1 d .
H8 H 0.7980 -0.0254 -0.0177 0.022 Uiso 1 1 calc R
H9 H 0.8059 -0.0522 0.1166 0.022 Uiso 1 1 calc R
C5 C 0.6248(3) 0.08372(17) -0.0376(3) 0.0168(5) Uani 1 1 d .
H7 H 0.5315 0.1032 -0.0423 0.020 Uiso 1 1 calc R
H6 H 0.6297 0.0573 -0.1123 0.020 Uiso 1 1 calc R
C6 C 0.7300(3) 0.15040(17) -0.0164(3) 0.0211(6) Uani 1 1 d .
H5 H 0.7100 0.1829 0.0480 0.025 Uiso 1 1 calc R
H4 H 0.7198 0.1816 -0.0887 0.025 Uiso 1 1 calc R
C7 C 0.8807(3) 0.12175(19) 0.0169(3) 0.0212(6) Uani 1 1 d .
H2 H 0.9382 0.1643 0.0525 0.025 Uiso 1 1 calc R
H3 H 0.9114 0.1076 -0.0568 0.025 Uiso 1 1 calc R
C8 C 0.7480(3) 0.07689(17) 0.3847(2) 0.0134(5) Uani 1 1 d .
C9 C 0.7518(3) 0.01259(16) 0.4590(3) 0.0150(5) Uani 1 1 d .
C10 C 0.7605(3) 0.02458(17) 0.5821(3) 0.0172(6) Uani 1 1 d .
H21 H 0.7629 -0.0175 0.6334 0.021 Uiso 1 1 calc R
C11 C 0.7656(4) 0.09896(16) 0.6286(3) 0.0226(7) Uani 1 1 d .
H20 H 0.7738 0.1063 0.7111 0.027 Uiso 1 1 calc R
C12 C 0.7585(3) 0.16253(18) 0.5526(3) 0.0190(6) Uani 1 1 d .
H19 H 0.7598 0.2120 0.5846 0.023 Uiso 1 1 calc R
C13 C 0.7496(3) 0.15277(16) 0.4290(3) 0.0168(5) Uani 1 1 d .
C14 C 0.7403(3) 0.22318(16) 0.3481(3) 0.0182(6) Uani 1 1 d .
H15 H 0.7305 0.2054 0.2647 0.022 Uiso 1 1 calc R
C15 C 0.8717(3) 0.27241(17) 0.3778(3) 0.0239(6) Uani 1 1 d .
H12 H 0.8772 0.2956 0.4556 0.036 Uiso 1 1 calc R
H14 H 0.8688 0.3121 0.3182 0.036 Uiso 1 1 calc R
H13 H 0.9514 0.2404 0.3782 0.036 Uiso 1 1 calc R
C16 C 0.6139(3) 0.27191(17) 0.3581(3) 0.0241(6) Uani 1 1 d .
H17 H 0.5336 0.2394 0.3493 0.036 Uiso 1 1 calc R
H16 H 0.6002 0.3103 0.2959 0.036 Uiso 1 1 calc R
H18 H 0.6283 0.2967 0.4354 0.036 Uiso 1 1 calc R
C17 C 0.7423(3) -0.06980(15) 0.4097(3) 0.0164(5) Uani 1 1 d .
H22 H 0.7450 -0.0672 0.3237 0.020 Uiso 1 1 calc R
C18 C 0.6035(4) -0.10540(19) 0.4229(4) 0.0300(9) Uani 1 1 d .
H23 H 0.5978 -0.1079 0.5065 0.045 Uiso 1 1 calc R
H25 H 0.5964 -0.1565 0.3895 0.045 Uiso 1 1 calc R
H24 H 0.5292 -0.0742 0.3808 0.045 Uiso 1 1 calc R
C19 C 0.8642(3) -0.12006(19) 0.4708(3) 0.0242(6) Uani 1 1 d .
H27 H 0.9496 -0.0975 0.4585 0.036 Uiso 1 1 calc R
H28 H 0.8550 -0.1709 0.4366 0.036 Uiso 1 1 calc R
H26 H 0.8642 -0.1232 0.5555 0.036 Uiso 1 1 calc R

loop_
_atom_site_aniso_label
_atom_site_aniso_U_11
_atom_site_aniso_U_22
_atom_site_aniso_U_33
_atom_site_aniso_U_23
_atom_site_aniso_U_13
_atom_site_aniso_U_12
Au1 0.01080(11) 0.01547(11) 0.01369(11) 0.00030(3) 0.00154(7) 0.00077(3)
Cl1 0.0135(3) 0.0225(3) 0.0220(3) 0.0051(2) 0.0050(2) 0.0030(2)
N1 0.0118(11) 0.0120(10) 0.0136(10) -0.0016(8) 0.0016(8) 0.0005(8)
N2 0.0161(11) 0.0142(10) 0.0134(11) -0.0018(9) 0.0011(9) -0.0004(9)
C1 0.0131(12) 0.0099(11) 0.0150(12) -0.0010(9) 0.0025(10) -0.0022(9)
C2 0.0109(12) 0.0219(14) 0.0157(12) -0.0046(11) 0.0022(10) -0.0018(10)
C3 0.0117(12) 0.0216(13) 0.0156(13) -0.0036(11) 0.0023(10) 0.0012(10)
C4 0.0185(15) 0.0160(13) 0.0184(13) -0.0021(11) 0.0009(11) 0.0027(11)
C5 0.0195(15) 0.0190(11) 0.0107(13) -0.0017(11) -0.0001(11) 0.0024(12)
C6 0.0265(16) 0.0188(13) 0.0181(13) 0.0019(11) 0.0049(12) -0.0005(12)
C7 0.0243(16) 0.0242(14) 0.0168(14) -0.0012(12) 0.0078(12) -0.0069(13)
C8 0.0116(13) 0.0152(12) 0.0132(12) 0.0008(11) 0.0017(10) -0.0005(10)
C9 0.0157(13) 0.0127(12) 0.0161(13) -0.0008(10) 0.0022(10) -0.0014(10)
C10 0.0152(13) 0.0196(13) 0.0162(13) 0.0037(11) 0.0017(11) 0.0004(11)
C11 0.0210(18) 0.0298(19) 0.0182(16) -0.0045(11) 0.0064(14) -0.0039(10)
C12 0.0179(14) 0.0201(14) 0.0184(14) -0.0040(12) 0.0015(11) -0.0013(11)
C13 0.0149(13) 0.0187(13) 0.0168(13) -0.0028(11) 0.0029(10) -0.0033(11)
C14 0.0243(15) 0.0125(12) 0.0179(13) -0.0007(10) 0.0045(11) -0.0010(11)
C15 0.0298(17) 0.0176(13) 0.0241(15) 0.0007(12) 0.0049(13) -0.0057(12)
C16 0.0285(16) 0.0169(13) 0.0263(16) -0.0048(12) 0.0037(13) 0.0029(12)
C17 0.0194(14) 0.0123(13) 0.0172(13) -0.0013(10) 0.0022(11) -0.0007(10)
C18 0.025(2) 0.0271(19) 0.038(2) -0.0076(13) 0.0057(17) -0.0112(12)
C19 0.0249(16) 0.0188(13) 0.0273(16) -0.0027(13) 0.0005(13) 0.0045(13)

loop_
_atom_type_symbol
_atom_type_description
_atom_type_scat_dispersion_real
_atom_type_scat_dispersion_imag
_atom_type_scat_source
C C 0.0033 0.0016 'International Tables Vol C Tables 4.2.6.8 and 6.1.1.4'
H H 0.0000 0.0000 'International Tables Vol C Tables 4.2.6.8 and 6.1.1.4'
N N 0.0061 0.0033 'International Tables Vol C Tables 4.2.6.8 and 6.1.1.4'
Cl Cl 0.1484 0.1585 'International Tables Vol C Tables 4.2.6.8 and 6.1.1.4'
Au Au -2.0133 8.8022 'International Tables Vol C Tables 4.2.6.8 and 6.1.1.4'

loop_
_geom_angle_atom_site_label_1
_geom_angle_atom_site_label_2
_geom_angle_atom_site_label_3
_geom_angle
C1 Au1 Cl1 177.95(8)
C1 N1 C8 122.7(2)
C1 N1 C2 123.5(2)
C8 N1 C2 113.4(2)
C1 N2 C4 117.3(2)
C1 N2 C5 114.0(2)
C4 N2 C5 110.9(2)
N1 C1 N2 116.0(2)
N1 C1 Au1 123.1(2)
N2 C1 Au1 120.88(19)
N1 C2 C3 113.4(2)
N1 C2 H11 108.9
C3 C2 H11 108.9
N1 C2 H10 108.9
C3 C2 H10 108.9
H11 C2 H10 107.7
C2 C3 C4 104.4(2)
C2 C3 C7 117.9(2)
C4 C3 C7 108.0(2)
C2 C3 H1 108.7
C4 C3 H1 108.7
C7 C3 H1 108.7
N2 C4 C3 106.0(2)
N2 C4 H8 110.5
C3 C4 H8 110.5
N2 C4 H9 110.5
C3 C4 H9 110.5
H8 C4 H9 108.7
N2 C5 C6 106.8(2)
N2 C5 H7 110.4
C6 C5 H7 110.4
N2 C5 H6 110.4
C6 C5 H6 110.4
H7 C5 H6 108.6
C5 C6 C7 112.5(3)
C5 C6 H5 109.1
C7 C6 H5 109.1
C5 C6 H4 109.1
C7 C6 H4 109.1
H5 C6 H4 107.8
C6 C7 C3 116.0(2)
C6 C7 H2 108.3
C3 C7 H2 108.3
C6 C7 H3 108.3
C3 C7 H3 108.3
H2 C7 H3 107.4
C9 C8 C13 122.5(3)
C9 C8 N1 118.1(3)
C13 C8 N1 119.2(2)
C8 C9 C10 118.2(3)
C8 C9 C17 122.4(3)
C10 C9 C17 119.4(3)
C11 C10 C9 120.5(3)
C11 C10 H21 119.8
C9 C10 H21 119.8
C10 C11 C12 120.4(3)
C10 C11 H20 119.8
C12 C11 H20 119.8
C11 C12 C13 120.7(3)
C11 C12 H19 119.7
C13 C12 H19 119.7
C12 C13 C8 117.7(3)
C12 C13 C14 119.5(3)
C8 C13 C14 122.9(3)
C13 C14 C16 110.9(2)
C13 C14 C15 111.4(2)
C16 C14 C15 109.9(2)
C13 C14 H15 108.2
C16 C14 H15 108.2
C15 C14 H15 108.2
C14 C15 H12 109.5
C14 C15 H14 109.5
H12 C15 H14 109.5
C14 C15 H13 109.5
H12 C15 H13 109.5
H14 C15 H13 109.5
C14 C16 H17 109.5
C14 C16 H16 109.5
H17 C16 H16 109.5
C14 C16 H18 109.5
H17 C16 H18 109.5
H16 C16 H18 109.5
C9 C17 C18 109.6(2)
C9 C17 C19 112.2(2)
C18 C17 C19 111.2(3)
C9 C17 H22 107.9
C18 C17 H22 107.9
C19 C17 H22 107.9
C17 C18 H23 109.5
C17 C18 H25 109.5
H23 C18 H25 109.5
C17 C18 H24 109.5
H23 C18 H24 109.5
H25 C18 H24 109.5
C17 C19 H27 109.5
C17 C19 H28 109.5
H27 C19 H28 109.5
C17 C19 H26 109.5
H27 C19 H26 109.5
H28 C19 H26 109.5

loop_
_geom_bond_atom_site_label_1
_geom_bond_atom_site_label_2
_geom_bond_distance
Au1 C1 1.983(3)
Au1 Cl1 2.2994(7)
N1 C1 1.330(3)
N1 C8 1.445(3)
N1 C2 1.491(3)
N2 C1 1.376(4)
N2 C4 1.472(4)
N2 C5 1.474(4)
C2 C3 1.516(4)
C2 H11 0.9700
C2 H10 0.9700
C3 C4 1.526(4)
C3 C7 1.559(4)
C3 H1 0.9800
C4 H8 0.9700
C4 H9 0.9700
C5 C6 1.540(4)
C5 H7 0.9700
C5 H6 0.9700
C6 C7 1.541(5)
C6 H5 0.9700
C6 H4 0.9700
C7 H2 0.9700
C7 H3 0.9700
C8 C9 1.392(4)
C8 C13 1.407(4)
C9 C10 1.395(4)
C9 C17 1.530(4)
C10 C11 1.390(4)
C10 H21 0.9300
C11 C12 1.392(4)
C11 H20 0.9300
C12 C13 1.396(4)
C12 H19 0.9300
C13 C14 1.518(4)
C14 C16 1.526(4)
C14 C15 1.532(4)
C14 H15 0.9800
C15 H12 0.9600
C15 H14 0.9600
C15 H13 0.9600
C16 H17 0.9600
C16 H16 0.9600
C16 H18 0.9600
C17 C18 1.532(5)
C17 C19 1.536(4)
C17 H22 0.9800
C18 H23 0.9600
C18 H25 0.9600
C18 H24 0.9600
C19 H27 0.9600
C19 H28 0.9600
C19 H26 0.9600

loop_
_geom_torsion_atom_site_label_1
_geom_torsion_atom_site_label_2
_geom_torsion_atom_site_label_3
_geom_torsion_atom_site_label_4
_geom_torsion
C8 N1 C1 N2 -164.4(2)
C2 N1 C1 N2 23.8(4)
C8 N1 C1 Au1 16.9(3)
C2 N1 C1 Au1 -154.9(2)
C4 N2 C1 N1 11.1(3)
C5 N2 C1 N1 -120.8(3)
C4 N2 C1 Au1 -170.18(19)
C5 N2 C1 Au1 57.9(3)
Cl1 Au1 C1 N1 147.4(19)
Cl1 Au1 C1 N2 -31(2)
C1 N1 C2 C3 -8.4(4)
C8 N1 C2 C3 179.1(2)
N1 C2 C3 C4 -36.9(3)
N1 C2 C3 C7 82.9(3)
C1 N2 C4 C3 -57.7(3)
C5 N2 C4 C3 75.6(3)
C2 C3 C4 N2 66.8(3)
C7 C3 C4 N2 -59.4(3)
C1 N2 C5 C6 66.6(3)
C4 N2 C5 C6 -68.4(3)
N2 C5 C6 C7 48.6(3)
C5 C6 C7 C3 -40.8(4)
C2 C3 C7 C6 -72.3(3)
C4 C3 C7 C6 45.6(3)
C1 N1 C8 C9 96.1(3)
C2 N1 C8 C9 -91.3(3)
C1 N1 C8 C13 -89.3(3)
C2 N1 C8 C13 83.3(3)
C13 C8 C9 C10 -1.4(4)
N1 C8 C9 C10 173.0(2)
C13 C8 C9 C17 176.7(2)
N1 C8 C9 C17 -8.9(4)
C8 C9 C10 C11 -0.2(4)
C17 C9 C10 C11 -178.3(3)
C9 C10 C11 C12 1.6(5)
C10 C11 C12 C13 -1.5(6)
C11 C12 C13 C8 0.0(5)
C11 C12 C13 C14 179.3(3)
C9 C8 C13 C12 1.5(4)
N1 C8 C13 C12 -172.9(3)
C9 C8 C13 C14 -177.8(3)
N1 C8 C13 C14 7.9(4)
C12 C13 C14 C16 -58.9(3)
C8 C13 C14 C16 120.3(3)
C12 C13 C14 C15 63.9(4)
C8 C13 C14 C15 -116.9(3)
C8 C9 C17 C18 -110.5(3)
C10 C9 C17 C18 67.5(3)
C8 C9 C17 C19 125.4(3)
C10 C9 C17 C19 -56.5(4)
